data_1564039
loop_
_publ_author_name
'Taydakov, Ilya V.'
'Korshunov, Vladislav M.'
'Belousov, Yuriy A.'
'Nelyubina, Yulia V.'
'Marchetti, Fabio'
'Pettinari, Riccardo'
'Pettinari, Claudio'

_publ_section_title
;
 Synthesis, crystal structure and photophysical properties of mixed-ligand
 lanthanide complexes with 1,3-diketonates bearing pyrazole moieties and
 1,10-phenanthroline
;
_journal_name_full 'Inorganica Chimica Acta'
_journal_page_first 119922
_journal_paper_doi 10.1016/j.ica.2020.119922
_journal_volume 513
_journal_year 2020
_chemical_formula_moiety 'C51 H53 Gd N14 O6, 2(C6 H6)'
_chemical_formula_sum 'C63 H65 Gd N14 O6'
_chemical_formula_weight 1271.54
_space_group_crystal_system monoclinic
_space_group_IT_number 15
_space_group_name_Hall '-C 2yc'
_space_group_name_H-M_alt 'C 1 2/c 1'
_atom_sites_solution_hydrogens geom
_atom_sites_solution_primary direct
_cell_angle_alpha 90
_cell_angle_beta 123.7840(10)
_cell_angle_gamma 90
_cell_formula_units_Z 8
_cell_length_a 34.4959(18)
_cell_length_b 18.5702(10)
_cell_length_c 22.5305(12)
_cell_measurement_reflns_used 4068
_cell_measurement_temperature 120(2)
_cell_measurement_theta_max 30
_cell_measurement_theta_min 3
_cell_volume 11995.8(11)
_computing_cell_refinement 'APEX2 (Bruker, 2005)'
_computing_data_collection 'APEX2 (Bruker, 2005)'
_computing_data_reduction 'APEX2 (Bruker, 2005)'
_computing_molecular_graphics 'Olex2 (Dolomanov et al., 2009)'
_computing_publication_material 'Olex2 (Dolomanov et al., 2009)'
_computing_structure_refinement 'XL (Sheldrick, 2008)'
_computing_structure_solution 'ShelXS (Sheldrick, 2008)'
_diffrn_ambient_temperature 120.15
_diffrn_measured_fraction_theta_full 1.000
_diffrn_measured_fraction_theta_max 1.000
_diffrn_measurement_device_type 'Bruker APEX-II CCD'
_diffrn_measurement_method '\w scans'
_diffrn_radiation_monochromator graphite
_diffrn_radiation_type MoK\a
_diffrn_radiation_wavelength 0.71073
_diffrn_reflns_av_R_equivalents 0.0731
_diffrn_reflns_av_unetI/netI 0.0638
_diffrn_reflns_Laue_measured_fraction_full 1.000
_diffrn_reflns_Laue_measured_fraction_max 1.000
_diffrn_reflns_limit_h_max 45
_diffrn_reflns_limit_h_min -45
_diffrn_reflns_limit_k_max 24
_diffrn_reflns_limit_k_min -24
_diffrn_reflns_limit_l_max 29
_diffrn_reflns_limit_l_min -29
_diffrn_reflns_number 66472
_diffrn_reflns_point_group_measured_fraction_full 1.000
_diffrn_reflns_point_group_measured_fraction_max 1.000
_diffrn_reflns_theta_full 25.242
_diffrn_reflns_theta_max 27.999
_diffrn_reflns_theta_min 1.820
_exptl_absorpt_coefficient_mu 1.169
_exptl_absorpt_correction_T_max 0.4330
_exptl_absorpt_correction_T_min 0.3416
_exptl_absorpt_correction_type multi-scan
_exptl_absorpt_process_details
;
SADABS-2008/1 (Bruker,2008) was used for absorption correction.
wR2(int) was 0.0705 before and 0.0600 after correction.
The Ratio of minimum to maximum transmission is 0.7889.
The \l/2 correction factor is 0.0015.
;
_exptl_crystal_colour colourless
_exptl_crystal_colour_primary colourless
_exptl_crystal_density_diffrn 1.408
_exptl_crystal_density_method 'not measured'
_exptl_crystal_description plate
_exptl_crystal_F_000 5224
_exptl_crystal_size_max 0.25
_exptl_crystal_size_mid 0.05
_exptl_crystal_size_min 0.05
_refine_diff_density_max 0.977
_refine_diff_density_min -1.174
_refine_diff_density_rms 0.097
_refine_ls_extinction_coef .
_refine_ls_extinction_method none
_refine_ls_goodness_of_fit_ref 1.097
_refine_ls_hydrogen_treatment constr
_refine_ls_matrix_type full
_refine_ls_number_parameters 769
_refine_ls_number_reflns 14486
_refine_ls_number_restraints 0
_refine_ls_restrained_S_all 1.097
_refine_ls_R_factor_all 0.0675
_refine_ls_R_factor_gt 0.0437
_refine_ls_shift/su_max 0.005
_refine_ls_shift/su_mean 0.000
_refine_ls_structure_factor_coef Fsqd
_refine_ls_weighting_details 'w=1/[\s^2^(Fo^2^)+(0.0233P)^2^+12.6401P] where P=(Fo^2^+2Fc^2^)/3'
_refine_ls_weighting_scheme calc
_refine_ls_wR_factor_gt 0.0743
_refine_ls_wR_factor_ref 0.0819
_reflns_Friedel_coverage 0.000
_reflns_Friedel_fraction_full .
_reflns_Friedel_fraction_max .
_reflns_number_gt 11180
_reflns_number_total 14486
_reflns_threshold_expression 'I > 2\s(I)'
_cod_data_source_file ICA-2020-513-119922.CIF
_cod_data_source_block I
_cod_database_code 1564039
_shelx_space_group_comment
;
The symmetry employed for this shelxl refinement is uniquely defined
by the following loop, which should always be used as a source of
symmetry information in preference to the above space-group names.
They are only intended as comments.
;
_shelx_estimated_absorpt_t_max 0.944
_shelx_estimated_absorpt_t_min 0.759
_olex2_refinement_description
;
1. Fixed Uiso
 At 1.2 times of:
  All C(H) groups
 At 1.5 times of:
  All C(H,H,H) groups
2.a Aromatic/amide H refined with riding coordinates:
 C2(H2), C3(H3), C4(H4), C5(H5), C6(H6), C7(H7), C8(H8), C9(H9), C11(H11),
 C15(H15), C20(H20), C11A(H11A), C15A(H15A), C20A(H20A), C11B(H11B), C15B(H15B),
  C20B(H20B), C1S(H1S), C2S(H2S), C3S(H3S), C4S(H4S), C5S(H5S), C6S(H6S),
 C7S(H7S), C8S(H8S), C9S(H9S), C10S(H10S), C11S(H11S), C12S(H12S)
2.b Idealised Me refined as rotating group:
 C17(H17A,H17B,H17C), C18(H18A,H18B,H18C), C22(H22A,H22B,H22C), C23(H23A,H23B,
 H23C), C17A(H17D,H17E,H17F), C18A(H18D,H18E,H18F), C22A(H22D,H22E,H22F),
 C23A(H23D,H23E,H23F), C17B(H17G,H17H,H17I), C18B(H18G,H18H,H18I), C22B(H22G,
 H22H,H22I), C23B(H23G,H23H,H23I)
;

loop_
_space_group_symop_operation_xyz
'x, y, z'
'-x, y, -z+1/2'
'x+1/2, y+1/2, z'
'-x+1/2, y+1/2, -z+1/2'
'-x, -y, -z'
'x, -y, z-1/2'
'-x+1/2, -y+1/2, -z'
'x+1/2, -y+1/2, z-1/2'

loop_
_atom_site_label
_atom_site_type_symbol
_atom_site_fract_x
_atom_site_fract_y
_atom_site_fract_z
_atom_site_U_iso_or_equiv
_atom_site_adp_type
_atom_site_occupancy
_atom_site_site_symmetry_order
_atom_site_calc_flag
_atom_site_refinement_flags_posn
_atom_site_refinement_flags_adp
_atom_site_refinement_flags_occupancy
_atom_site_disorder_assembly
_atom_site_disorder_group
Gd1 Gd 0.13229(2) 0.65392(2) 0.67582(2) 0.01363(4) Uani 1 1 d . . . . .
N1 N 0.07291(9) 0.62233(14) 0.54336(14) 0.0177(6) Uani 1 1 d . . . . .
C2 C 0.08614(12) 0.61907(19) 0.49848(18) 0.0223(8) Uani 1 1 d . . . . .
H2 H 0.1174 0.6315 0.5158 0.027 Uiso 1 1 calc R . . . .
C3 C 0.05668(13) 0.59838(19) 0.42680(19) 0.0274(8) Uani 1 1 d . . . . .
H3 H 0.0678 0.5976 0.3965 0.033 Uiso 1 1 calc R . . . .
C4B C 0.02765(11) 0.60506(17) 0.51728(17) 0.0171(7) Uani 1 1 d . . . . .
C4 C 0.01167(13) 0.57938(19) 0.40118(19) 0.0273(8) Uani 1 1 d . . . . .
H4 H -0.0087 0.5640 0.3531 0.033 Uiso 1 1 calc R . . . .
C4A C -0.00420(12) 0.58275(18) 0.44630(18) 0.0221(8) Uani 1 1 d . . . . .
C5 C -0.05110(13) 0.56692(19) 0.42330(19) 0.0281(9) Uani 1 1 d . . . . .
H5 H -0.0723 0.5497 0.3761 0.034 Uiso 1 1 calc R . . . .
C6B C 0.01238(11) 0.61292(17) 0.56487(17) 0.0165(7) Uani 1 1 d . . . . .
C6A C -0.03474(11) 0.60017(17) 0.53909(18) 0.0197(7) Uani 1 1 d . . . . .
C6 C -0.06591(12) 0.57575(18) 0.46659(19) 0.0256(8) Uani 1 1 d . . . . .
H6 H -0.0975 0.5657 0.4492 0.031 Uiso 1 1 calc R . . . .
C7 C -0.04876(12) 0.61159(18) 0.58578(19) 0.0230(8) Uani 1 1 d . . . . .
H7 H -0.0803 0.6044 0.5702 0.028 Uiso 1 1 calc R . . . .
C8 C -0.01630(12) 0.63327(18) 0.65435(19) 0.0231(8) Uani 1 1 d . . . . .
H8 H -0.0252 0.6419 0.6867 0.028 Uiso 1 1 calc R . . . .
C9 C 0.02998(11) 0.64250(17) 0.67615(18) 0.0198(7) Uani 1 1 d . . . . .
H9 H 0.0522 0.6562 0.7242 0.024 Uiso 1 1 calc R . . . .
N10 N 0.04463(9) 0.63320(13) 0.63347(14) 0.0155(6) Uani 1 1 d . . . . .
O1 O 0.09383(7) 0.76669(12) 0.64519(12) 0.0191(5) Uani 1 1 d . . . . .
O2 O 0.16581(8) 0.72638(12) 0.62971(12) 0.0214(5) Uani 1 1 d . . . . .
N2 N 0.03641(11) 0.99359(16) 0.59804(17) 0.0291(7) Uani 1 1 d . . . . .
N3 N 0.00667(10) 0.94849(17) 0.60167(17) 0.0311(8) Uani 1 1 d . . . . .
N4 N 0.23718(10) 0.88908(15) 0.57086(15) 0.0219(7) Uani 1 1 d . . . . .
N5 N 0.24525(10) 0.82081(16) 0.55829(16) 0.0242(7) Uani 1 1 d . . . . .
C11 C 0.13633(11) 0.84420(19) 0.61878(18) 0.0226(7) Uani 1 1 d . . . . .
H11 H 0.1408 0.8932 0.6119 0.027 Uiso 1 1 calc R . . . .
C12 C 0.10066(11) 0.82853(17) 0.62890(17) 0.0177(7) Uani 1 1 d . . . . .
C13 C 0.16579(11) 0.79352(18) 0.61797(17) 0.0179(7) Uani 1 1 d . . . . .
C14 C 0.06885(11) 0.88725(18) 0.61862(18) 0.0185(7) Uani 1 1 d . . . . .
C15 C 0.07332(12) 0.95969(19) 0.60759(19) 0.0253(8) Uani 1 1 d . . . . .
H15 H 0.0982 0.9809 0.6070 0.030 Uiso 1 1 calc R . . . .
C16 C 0.02635(12) 0.88381(19) 0.61397(19) 0.0244(8) Uani 1 1 d . . . . .
C17 C 0.02589(15) 1.0702(2) 0.5852(2) 0.0407(11) Uani 1 1 d . . . . .
H17A H 0.0498 1.0943 0.5817 0.061 Uiso 1 1 calc GR . . . .
H17B H 0.0255 1.0911 0.6249 0.061 Uiso 1 1 calc GR . . . .
H17C H -0.0047 1.0768 0.5406 0.061 Uiso 1 1 calc GR . . . .
C18 C 0.00204(13) 0.8199(2) 0.6191(2) 0.0356(10) Uani 1 1 d . . . . .
H18A H -0.0209 0.8360 0.6289 0.053 Uiso 1 1 calc GR . . . .
H18B H 0.0249 0.7884 0.6578 0.053 Uiso 1 1 calc GR . . . .
H18C H -0.0138 0.7933 0.5739 0.053 Uiso 1 1 calc GR . . . .
C19 C 0.19794(11) 0.81959(18) 0.59848(18) 0.0185(7) Uani 1 1 d . . . . .
C20 C 0.20898(11) 0.89011(19) 0.59417(18) 0.0207(7) Uani 1 1 d . . . . .
H20 H 0.1984 0.9318 0.6057 0.025 Uiso 1 1 calc R . . . .
C21 C 0.22186(12) 0.77839(19) 0.57564(18) 0.0211(7) Uani 1 1 d . . . . .
C22 C 0.25774(12) 0.94933(19) 0.5565(2) 0.0277(8) Uani 1 1 d . . . . .
H22A H 0.2635 0.9891 0.5890 0.042 Uiso 1 1 calc GR . . . .
H22B H 0.2363 0.9653 0.5070 0.042 Uiso 1 1 calc GR . . . .
H22C H 0.2873 0.9342 0.5636 0.042 Uiso 1 1 calc GR . . . .
C23 C 0.22345(14) 0.69859(19) 0.5694(2) 0.0328(9) Uani 1 1 d . . . . .
H23A H 0.2426 0.6866 0.5510 0.049 Uiso 1 1 calc GR . . . .
H23B H 0.1917 0.6802 0.5367 0.049 Uiso 1 1 calc GR . . . .
H23C H 0.2371 0.6766 0.6166 0.049 Uiso 1 1 calc GR . . . .
O1A O 0.13531(7) 0.69156(12) 0.77851(11) 0.0173(5) Uani 1 1 d . . . . .
O2A O 0.20957(7) 0.65177(13) 0.77029(12) 0.0233(5) Uani 1 1 d . . . . .
N2A N 0.15023(10) 0.72235(15) 0.98950(15) 0.0218(6) Uani 1 1 d . . . . .
N3A N 0.11526(10) 0.76537(16) 0.93902(15) 0.0242(7) Uani 1 1 d . . . . .
N4A N 0.34870(10) 0.57654(17) 0.95743(17) 0.0320(8) Uani 1 1 d . . . . .
N5A N 0.34829(10) 0.57963(18) 0.89676(18) 0.0361(8) Uani 1 1 d . . . . .
C11A C 0.21024(11) 0.65515(19) 0.87552(17) 0.0230(7) Uani 1 1 d . . . . .
H11A H 0.2282 0.6446 0.9252 0.028 Uiso 1 1 calc R . . . .
C12A C 0.16520(11) 0.68328(17) 0.84549(17) 0.0170(7) Uani 1 1 d . . . . .
C13A C 0.23037(11) 0.64159(17) 0.83707(18) 0.0197(7) Uani 1 1 d . . . . .
C14A C 0.15143(11) 0.70674(17) 0.89408(18) 0.0181(7) Uani 1 1 d . . . . .
C15A C 0.17251(12) 0.68738(18) 0.96497(18) 0.0207(7) Uani 1 1 d . . . . .
H15A H 0.1980 0.6552 0.9913 0.025 Uiso 1 1 calc R . . . .
C16A C 0.11583(11) 0.75547(18) 0.88084(18) 0.0198(7) Uani 1 1 d . . . . .
C17A C 0.15851(14) 0.7179(2) 1.06035(19) 0.0317(9) Uani 1 1 d . . . . .
H17D H 0.1878 0.6923 1.0927 0.048 Uiso 1 1 calc GR . . . .
H17E H 0.1328 0.6918 1.0573 0.048 Uiso 1 1 calc GR . . . .
H17F H 0.1605 0.7666 1.0786 0.048 Uiso 1 1 calc GR . . . .
C18A C 0.08196(12) 0.79613(19) 0.81404(19) 0.0257(8) Uani 1 1 d . . . . .
H18D H 0.0790 0.8456 0.8263 0.039 Uiso 1 1 calc GR . . . .
H18E H 0.0515 0.7724 0.7895 0.039 Uiso 1 1 calc GR . . . .
H18F H 0.0933 0.7970 0.7826 0.039 Uiso 1 1 calc GR . . . .
C19A C 0.27907(11) 0.61631(18) 0.87531(18) 0.0209(7) Uani 1 1 d . . . . .
C20A C 0.30848(12) 0.59818(19) 0.9468(2) 0.0262(8) Uani 1 1 d . . . . .
H20A H 0.3013 0.6007 0.9818 0.031 Uiso 1 1 calc R . . . .
C21A C 0.30582(12) 0.6035(2) 0.8465(2) 0.0279(9) Uani 1 1 d . . . . .
C22A C 0.39099(13) 0.5541(2) 1.0244(2) 0.0484(12) Uani 1 1 d . . . . .
H22D H 0.3847 0.5510 1.0617 0.073 Uiso 1 1 calc GR . . . .
H22E H 0.4158 0.5894 1.0383 0.073 Uiso 1 1 calc GR . . . .
H22F H 0.4008 0.5068 1.0180 0.073 Uiso 1 1 calc GR . . . .
C23A C 0.29388(14) 0.6171(3) 0.7726(2) 0.0423(11) Uani 1 1 d . . . . .
H23D H 0.3208 0.6056 0.7706 0.064 Uiso 1 1 calc GR . . . .
H23E H 0.2856 0.6679 0.7603 0.064 Uiso 1 1 calc GR . . . .
H23F H 0.2674 0.5868 0.7386 0.064 Uiso 1 1 calc GR . . . .
O1B O 0.16589(8) 0.56165(12) 0.64195(12) 0.0191(5) Uani 1 1 d . . . . .
O2B O 0.12751(7) 0.54466(12) 0.72294(12) 0.0183(5) Uani 1 1 d . . . . .
N2B N 0.27063(10) 0.40336(16) 0.65572(16) 0.0279(7) Uani 1 1 d . . . . .
N3B N 0.24502(10) 0.43075(15) 0.58842(16) 0.0240(7) Uani 1 1 d . . . . .
N4B N 0.14044(10) 0.33730(16) 0.83673(16) 0.0277(7) Uani 1 1 d . . . . .
N5B N 0.11516(11) 0.38684(16) 0.84594(16) 0.0274(7) Uani 1 1 d . . . . .
C11B C 0.18143(11) 0.46645(18) 0.72229(17) 0.0209(7) Uani 1 1 d . . . . .
H11B H 0.2005 0.4253 0.7448 0.025 Uiso 1 1 calc R . . . .
C12B C 0.18637(11) 0.50326(18) 0.67269(17) 0.0182(7) Uani 1 1 d . . . . .
C13B C 0.15040(11) 0.48600(17) 0.74121(17) 0.0177(7) Uani 1 1 d . . . . .
C14B C 0.21633(11) 0.46865(18) 0.65266(17) 0.0190(7) Uani 1 1 d . . . . .
C15B C 0.25461(12) 0.42429(19) 0.69528(19) 0.0259(8) Uani 1 1 d . . . . .
H15B H 0.2671 0.4112 0.7435 0.031 Uiso 1 1 calc R . . . .
C16B C 0.21210(11) 0.47130(18) 0.58634(18) 0.0191(7) Uani 1 1 d . . . . .
C17B C 0.30905(13) 0.3540(2) 0.6760(2) 0.0418(11) Uani 1 1 d . . . . .
H17G H 0.3299 0.3756 0.6643 0.063 Uiso 1 1 calc GR . . . .
H17H H 0.2966 0.3086 0.6499 0.063 Uiso 1 1 calc GR . . . .
H17I H 0.3264 0.3446 0.7275 0.063 Uiso 1 1 calc GR . . . .
C18B C 0.17609(12) 0.50679(19) 0.51852(18) 0.0221(8) Uani 1 1 d . . . . .
H18G H 0.1746 0.4831 0.4785 0.033 Uiso 1 1 calc GR . . . .
H18H H 0.1842 0.5577 0.5200 0.033 Uiso 1 1 calc GR . . . .
H18I H 0.1457 0.5031 0.5123 0.033 Uiso 1 1 calc GR . . . .
C19B C 0.14134(11) 0.43423(18) 0.78146(17) 0.0196(7) Uani 1 1 d . . . . .
C20B C 0.15648(12) 0.36373(18) 0.79918(18) 0.0233(8) Uani 1 1 d . . . . .
H20B H 0.1750 0.3386 0.7868 0.028 Uiso 1 1 calc R . . . .
C21B C 0.11536(12) 0.44578(18) 0.81214(18) 0.0220(8) Uani 1 1 d . . . . .
C22B C 0.14770(14) 0.2661(2) 0.8681(2) 0.0363(10) Uani 1 1 d . . . . .
H22G H 0.1456 0.2299 0.8347 0.054 Uiso 1 1 calc GR . . . .
H22H H 0.1238 0.2566 0.8777 0.054 Uiso 1 1 calc GR . . . .
H22I H 0.1786 0.2639 0.9128 0.054 Uiso 1 1 calc GR . . . .
C23B C 0.09051(14) 0.5117(2) 0.8113(2) 0.0322(9) Uani 1 1 d . . . . .
H23G H 0.0797 0.5048 0.8430 0.048 Uiso 1 1 calc GR . . . .
H23H H 0.0637 0.5207 0.7626 0.048 Uiso 1 1 calc GR . . . .
H23I H 0.1118 0.5529 0.8278 0.048 Uiso 1 1 calc GR . . . .
C1S C 0.0675(2) 0.0208(3) 0.7832(3) 0.084(2) Uani 1 1 d . . . . .
H1S H 0.0401 -0.0037 0.7474 0.101 Uiso 1 1 calc R . . . .
C2S C 0.1081(3) 0.0107(3) 0.7878(3) 0.091(2) Uani 1 1 d . . . . .
H2S H 0.1091 -0.0199 0.7548 0.109 Uiso 1 1 calc R . . . .
C3S C 0.1486(2) 0.0459(4) 0.8417(4) 0.087(2) Uani 1 1 d . . . . .
H3S H 0.1772 0.0395 0.8457 0.104 Uiso 1 1 calc R . . . .
C4S C 0.1462(2) 0.0897(3) 0.8884(3) 0.0654(17) Uani 1 1 d . . . . .
H4S H 0.1734 0.1136 0.9254 0.079 Uiso 1 1 calc R . . . .
C5S C 0.1050(2) 0.0989(3) 0.8818(3) 0.0681(16) Uani 1 1 d . . . . .
H5S H 0.1037 0.1292 0.9145 0.082 Uiso 1 1 calc R . . . .
C6S C 0.0655(2) 0.0654(3) 0.8290(3) 0.0751(17) Uani 1 1 d . . . . .
H6S H 0.0368 0.0732 0.8244 0.090 Uiso 1 1 calc R . . . .
C7S C 0.0102(3) 0.2309(3) 0.8520(3) 0.098(2) Uani 1 1 d . . . . .
H7S H 0.0276 0.2261 0.8312 0.118 Uiso 1 1 calc R . . . .
C8S C -0.0362(3) 0.2431(4) 0.8107(4) 0.113(3) Uani 1 1 d . . . . .
H8S H -0.0514 0.2462 0.7604 0.135 Uiso 1 1 calc R . . . .
C9S C -0.0620(3) 0.2512(3) 0.8399(4) 0.109(3) Uani 1 1 d . . . . .
H9S H -0.0945 0.2604 0.8098 0.131 Uiso 1 1 calc R . . . .
C10S C -0.0402(2) 0.2457(3) 0.9144(3) 0.095(3) Uani 1 1 d . . . . .
H10S H -0.0575 0.2507 0.9354 0.115 Uiso 1 1 calc R . . . .
C11S C 0.0072(2) 0.2329(3) 0.9557(3) 0.083(2) Uani 1 1 d . . . . .
H11S H 0.0228 0.2292 1.0061 0.099 Uiso 1 1 calc R . . . .
C12S C 0.0322(2) 0.2253(3) 0.9257(3) 0.089(2) Uani 1 1 d . . . . .
H12S H 0.0648 0.2162 0.9553 0.107 Uiso 1 1 calc R . . . .

loop_
_atom_site_aniso_label
_atom_site_aniso_U_11
_atom_site_aniso_U_22
_atom_site_aniso_U_33
_atom_site_aniso_U_23
_atom_site_aniso_U_13
_atom_site_aniso_U_12
Gd1 0.01275(7) 0.01611(8) 0.01470(8) 0.00180(7) 0.00929(6) 0.00117(7)
N1 0.0188(15) 0.0182(14) 0.0172(15) 0.0022(11) 0.0106(13) 0.0052(12)
C2 0.0227(18) 0.0267(19) 0.0200(18) 0.0026(15) 0.0134(16) 0.0075(15)
C3 0.037(2) 0.030(2) 0.0221(19) -0.0007(16) 0.0208(18) 0.0062(17)
C4B 0.0172(17) 0.0144(16) 0.0170(17) 0.0011(13) 0.0078(15) 0.0026(13)
C4 0.035(2) 0.0223(19) 0.0204(19) -0.0050(15) 0.0130(18) 0.0041(16)
C4A 0.0239(19) 0.0168(17) 0.0198(18) -0.0021(14) 0.0085(16) 0.0014(14)
C5 0.024(2) 0.025(2) 0.0210(19) -0.0034(16) 0.0036(17) -0.0027(16)
C6B 0.0180(17) 0.0127(16) 0.0172(17) 0.0016(13) 0.0087(15) -0.0005(13)
C6A 0.0163(17) 0.0169(17) 0.0218(18) 0.0062(14) 0.0081(15) 0.0018(14)
C6 0.0138(17) 0.0221(19) 0.030(2) 0.0005(16) 0.0054(16) -0.0035(15)
C7 0.0169(17) 0.0208(18) 0.033(2) 0.0064(15) 0.0152(17) 0.0013(14)
C8 0.0230(18) 0.027(2) 0.027(2) 0.0061(15) 0.0193(17) 0.0015(15)
C9 0.0215(17) 0.0180(18) 0.0200(17) 0.0017(14) 0.0116(15) 0.0016(14)
N10 0.0154(14) 0.0143(14) 0.0160(14) 0.0024(10) 0.0082(12) 0.0002(11)
O1 0.0179(12) 0.0183(12) 0.0262(13) 0.0060(10) 0.0154(11) 0.0023(10)
O2 0.0232(13) 0.0186(12) 0.0297(14) 0.0042(10) 0.0193(12) 0.0027(10)
N2 0.0285(17) 0.0210(16) 0.042(2) 0.0091(14) 0.0226(17) 0.0075(14)
N3 0.0247(17) 0.0322(18) 0.042(2) 0.0125(15) 0.0223(16) 0.0075(14)
N4 0.0248(16) 0.0216(16) 0.0265(17) 0.0010(13) 0.0187(15) -0.0016(13)
N5 0.0284(17) 0.0257(16) 0.0272(17) -0.0005(13) 0.0210(15) -0.0032(13)
C11 0.0235(17) 0.0168(16) 0.034(2) 0.0046(16) 0.0199(16) 0.0009(16)
C12 0.0160(16) 0.0197(18) 0.0169(17) 0.0014(13) 0.0087(14) 0.0016(13)
C13 0.0163(17) 0.0222(18) 0.0131(16) -0.0001(13) 0.0068(14) -0.0026(14)
C14 0.0159(17) 0.0202(18) 0.0224(18) 0.0030(14) 0.0124(15) 0.0017(14)
C15 0.0214(19) 0.0230(19) 0.033(2) 0.0058(16) 0.0163(17) 0.0030(15)
C16 0.0200(18) 0.026(2) 0.031(2) 0.0123(16) 0.0168(17) 0.0076(15)
C17 0.043(3) 0.026(2) 0.056(3) 0.013(2) 0.029(2) 0.0150(19)
C18 0.023(2) 0.035(2) 0.056(3) 0.019(2) 0.026(2) 0.0066(17)
C19 0.0160(17) 0.0234(17) 0.0209(18) 0.0028(14) 0.0133(15) 0.0001(14)
C20 0.0200(18) 0.0248(19) 0.0238(19) 0.0039(15) 0.0163(16) 0.0028(15)
C21 0.0223(18) 0.0239(19) 0.0217(18) -0.0013(15) 0.0152(16) -0.0017(15)
C22 0.028(2) 0.031(2) 0.033(2) 0.0085(17) 0.0223(19) -0.0004(16)
C23 0.046(2) 0.026(2) 0.046(3) -0.0066(18) 0.038(2) -0.0050(18)
O1A 0.0147(11) 0.0206(12) 0.0154(12) -0.0006(9) 0.0076(10) 0.0013(10)
O2A 0.0172(11) 0.0328(13) 0.0195(12) 0.0025(12) 0.0100(10) 0.0022(11)
N2A 0.0265(16) 0.0235(16) 0.0181(15) -0.0023(12) 0.0141(14) -0.0020(13)
N3A 0.0248(16) 0.0283(17) 0.0227(16) -0.0021(13) 0.0151(14) 0.0008(13)
N4A 0.0163(16) 0.0300(18) 0.0331(19) -0.0032(15) 0.0035(15) 0.0062(13)
N5A 0.0181(17) 0.043(2) 0.042(2) -0.0138(17) 0.0137(16) 0.0004(15)
C11A 0.0195(17) 0.0275(18) 0.0177(17) 0.0024(16) 0.0076(14) 0.0045(16)
C12A 0.0214(18) 0.0119(15) 0.0192(18) 0.0004(13) 0.0122(15) -0.0018(13)
C13A 0.0152(16) 0.0177(18) 0.0234(18) -0.0015(14) 0.0089(15) -0.0011(13)
C14A 0.0177(17) 0.0168(17) 0.0219(18) 0.0018(14) 0.0123(15) -0.0011(14)
C15A 0.0229(18) 0.0188(17) 0.0219(18) -0.0010(14) 0.0135(16) -0.0015(14)
C16A 0.0176(17) 0.0189(17) 0.0238(19) -0.0034(14) 0.0120(16) -0.0041(14)
C17A 0.044(2) 0.037(2) 0.023(2) -0.0015(17) 0.025(2) -0.0057(19)
C18A 0.0235(19) 0.027(2) 0.028(2) 0.0001(16) 0.0153(17) 0.0029(16)
C19A 0.0122(16) 0.0226(18) 0.0216(18) -0.0039(15) 0.0056(15) -0.0002(14)
C20A 0.0189(19) 0.027(2) 0.029(2) -0.0006(16) 0.0110(17) 0.0021(16)
C21A 0.0152(18) 0.034(2) 0.031(2) -0.0114(17) 0.0109(17) -0.0035(16)
C22A 0.021(2) 0.048(3) 0.047(3) 0.011(2) 0.001(2) 0.012(2)
C23A 0.028(2) 0.068(3) 0.038(3) -0.012(2) 0.022(2) -0.002(2)
O1B 0.0202(12) 0.0184(12) 0.0204(13) 0.0031(10) 0.0123(11) 0.0053(10)
O2B 0.0184(12) 0.0182(12) 0.0212(12) 0.0025(10) 0.0129(11) 0.0030(10)
N2B 0.0202(16) 0.0326(18) 0.0267(17) -0.0036(14) 0.0104(14) 0.0100(14)
N3B 0.0208(16) 0.0232(16) 0.0288(17) -0.0054(13) 0.0142(14) 0.0005(13)
N4B 0.0290(17) 0.0210(16) 0.0305(17) 0.0064(14) 0.0150(15) 0.0005(14)
N5B 0.0300(17) 0.0261(17) 0.0308(18) 0.0061(14) 0.0198(15) 0.0007(14)
C11B 0.0210(18) 0.0214(18) 0.0209(18) 0.0036(14) 0.0119(16) 0.0068(15)
C12B 0.0150(17) 0.0185(17) 0.0184(18) -0.0036(14) 0.0076(15) -0.0014(14)
C13B 0.0163(17) 0.0189(17) 0.0133(16) -0.0011(13) 0.0053(14) -0.0022(14)
C14B 0.0170(17) 0.0186(17) 0.0187(17) -0.0026(14) 0.0083(15) 0.0004(14)
C15B 0.0244(19) 0.029(2) 0.0221(19) -0.0003(16) 0.0117(17) 0.0069(16)
C16B 0.0184(17) 0.0191(18) 0.0229(18) -0.0038(14) 0.0134(16) -0.0035(14)
C17B 0.030(2) 0.044(3) 0.046(3) -0.003(2) 0.018(2) 0.020(2)
C18B 0.0254(19) 0.0247(19) 0.0228(19) 0.0016(15) 0.0175(17) 0.0009(15)
C19B 0.0200(18) 0.0192(17) 0.0166(17) 0.0020(14) 0.0083(15) -0.0010(14)
C20B 0.0253(19) 0.024(2) 0.0207(18) 0.0025(14) 0.0129(16) 0.0005(15)
C21B 0.0220(18) 0.0231(19) 0.0199(18) 0.0041(14) 0.0111(16) -0.0009(15)
C22B 0.038(2) 0.026(2) 0.045(3) 0.0155(18) 0.023(2) 0.0023(18)
C23B 0.042(2) 0.032(2) 0.039(2) 0.0079(18) 0.033(2) 0.0058(19)
C1S 0.093(5) 0.053(4) 0.049(4) -0.005(3) 0.004(4) 0.006(4)
C2S 0.116(6) 0.076(4) 0.043(4) 0.005(3) 0.021(4) 0.048(4)
C3S 0.081(5) 0.085(5) 0.070(5) 0.029(4) 0.028(4) 0.033(4)
C4S 0.067(4) 0.034(3) 0.051(3) 0.016(2) 0.005(3) -0.001(3)
C5S 0.090(5) 0.050(3) 0.052(3) 0.005(3) 0.031(4) -0.005(3)
C6S 0.078(4) 0.063(4) 0.069(4) 0.000(3) 0.031(4) -0.020(3)
C7S 0.110(6) 0.060(4) 0.056(4) 0.004(3) 0.004(4) -0.010(4)
C8S 0.122(7) 0.075(5) 0.049(4) 0.002(4) -0.011(5) 0.018(5)
C9S 0.101(6) 0.053(4) 0.063(5) -0.005(3) -0.023(4) 0.031(4)
C10S 0.107(5) 0.028(3) 0.069(4) -0.013(3) -0.002(4) 0.017(3)
C11S 0.097(5) 0.019(2) 0.052(4) -0.001(2) -0.009(4) -0.002(3)
C12S 0.088(5) 0.032(3) 0.066(5) 0.006(3) -0.008(4) -0.016(3)

loop_
_atom_type_symbol
_atom_type_description
_atom_type_scat_dispersion_real
_atom_type_scat_dispersion_imag
_atom_type_scat_source
C C 0.0033 0.0016 'International Tables Vol C Tables 4.2.6.8 and 6.1.1.4'
H H 0.0000 0.0000 'International Tables Vol C Tables 4.2.6.8 and 6.1.1.4'
Gd Gd -0.1653 3.9035 'International Tables Vol C Tables 4.2.6.8 and 6.1.1.4'
N N 0.0061 0.0033 'International Tables Vol C Tables 4.2.6.8 and 6.1.1.4'
O O 0.0106 0.0060 'International Tables Vol C Tables 4.2.6.8 and 6.1.1.4'

loop_
_geom_angle_atom_site_label_1
_geom_angle_atom_site_label_2
_geom_angle_atom_site_label_3
_geom_angle
_geom_angle_site_symmetry_1
_geom_angle_site_symmetry_3
N1 Gd1 N10 62.37(8) . .
O1 Gd1 N1 84.73(8) . .
O1 Gd1 N10 71.37(8) . .
O1 Gd1 O1B 145.51(7) . .
O2 Gd1 N1 83.59(8) . .
O2 Gd1 N10 131.79(8) . .
O2 Gd1 O1 72.50(7) . .
O2 Gd1 O1A 119.79(8) . .
O2 Gd1 O1B 80.03(8) . .
O1A Gd1 N1 140.79(8) . .
O1A Gd1 N10 79.37(8) . .
O1A Gd1 O1 74.70(7) . .
O1A Gd1 O1B 138.66(7) . .
O2A Gd1 N1 146.11(8) . .
O2A Gd1 N10 146.39(8) . .
O2A Gd1 O1 117.18(8) . .
O2A Gd1 O2 79.53(8) . .
O2A Gd1 O1A 72.71(7) . .
O2A Gd1 O1B 76.60(8) . .
O2A Gd1 O2B 84.44(8) . .
O1B Gd1 N1 71.64(8) . .
O1B Gd1 N10 115.83(8) . .
O2B Gd1 N1 96.72(8) . .
O2B Gd1 N10 71.48(8) . .
O2B Gd1 O1 136.94(7) . .
O2B Gd1 O2 150.55(7) . .
O2B Gd1 O1A 77.77(7) . .
O2B Gd1 O1B 72.27(7) . .
C2 N1 Gd1 120.4(2) . .
C2 N1 C4B 117.3(3) . .
C4B N1 Gd1 122.3(2) . .
N1 C2 H2 118.1 . .
N1 C2 C3 123.8(3) . .
C3 C2 H2 118.1 . .
C2 C3 H3 120.6 . .
C4 C3 C2 118.9(3) . .
C4 C3 H3 120.6 . .
N1 C4B C4A 122.8(3) . .
N1 C4B C6B 117.4(3) . .
C4A C4B C6B 119.8(3) . .
C3 C4 H4 120.2 . .
C3 C4 C4A 119.5(3) . .
C4A C4 H4 120.2 . .
C4B C4A C5 118.9(3) . .
C4 C4A C4B 117.7(3) . .
C4 C4A C5 123.3(3) . .
C4A C5 H5 119.2 . .
C6 C5 C4A 121.6(3) . .
C6 C5 H5 119.2 . .
C6A C6B C4B 119.4(3) . .
N10 C6B C4B 117.8(3) . .
N10 C6B C6A 122.8(3) . .
C6B C6A C6 118.9(3) . .
C7 C6A C6B 117.8(3) . .
C7 C6A C6 123.3(3) . .
C5 C6 C6A 121.2(3) . .
C5 C6 H6 119.4 . .
C6A C6 H6 119.4 . .
C6A C7 H7 120.5 . .
C8 C7 C6A 119.1(3) . .
C8 C7 H7 120.5 . .
C7 C8 H8 120.3 . .
C7 C8 C9 119.4(3) . .
C9 C8 H8 120.3 . .
C8 C9 H9 118.2 . .
N10 C9 C8 123.6(3) . .
N10 C9 H9 118.2 . .
C6B N10 Gd1 119.9(2) . .
C9 N10 Gd1 122.8(2) . .
C9 N10 C6B 117.4(3) . .
C12 O1 Gd1 136.2(2) . .
C13 O2 Gd1 134.9(2) . .
N3 N2 C17 120.0(3) . .
C15 N2 N3 112.7(3) . .
C15 N2 C17 127.3(3) . .
C16 N3 N2 104.7(3) . .
N5 N4 C22 119.2(3) . .
C20 N4 N5 111.9(3) . .
C20 N4 C22 128.9(3) . .
C21 N5 N4 105.2(3) . .
C12 C11 H11 117.4 . .
C13 C11 H11 117.4 . .
C13 C11 C12 125.1(3) . .
O1 C12 C11 123.8(3) . .
O1 C12 C14 118.4(3) . .
C11 C12 C14 117.8(3) . .
O2 C13 C11 125.1(3) . .
O2 C13 C19 117.8(3) . .
C11 C13 C19 117.0(3) . .
C15 C14 C12 126.7(3) . .
C15 C14 C16 104.1(3) . .
C16 C14 C12 129.1(3) . .
N2 C15 C14 107.2(3) . .
N2 C15 H15 126.4 . .
C14 C15 H15 126.4 . .
N3 C16 C14 111.3(3) . .
N3 C16 C18 119.3(3) . .
C14 C16 C18 129.4(3) . .
N2 C17 H17A 109.5 . .
N2 C17 H17B 109.5 . .
N2 C17 H17C 109.5 . .
H17A C17 H17B 109.5 . .
H17A C17 H17C 109.5 . .
H17B C17 H17C 109.5 . .
C16 C18 H18A 109.5 . .
C16 C18 H18B 109.5 . .
C16 C18 H18C 109.5 . .
H18A C18 H18B 109.5 . .
H18A C18 H18C 109.5 . .
H18B C18 H18C 109.5 . .
C20 C19 C13 127.6(3) . .
C20 C19 C21 104.3(3) . .
C21 C19 C13 127.9(3) . .
N4 C20 C19 107.6(3) . .
N4 C20 H20 126.2 . .
C19 C20 H20 126.2 . .
N5 C21 C19 111.0(3) . .
N5 C21 C23 120.0(3) . .
C19 C21 C23 129.0(3) . .
N4 C22 H22A 109.5 . .
N4 C22 H22B 109.5 . .
N4 C22 H22C 109.5 . .
H22A C22 H22B 109.5 . .
H22A C22 H22C 109.5 . .
H22B C22 H22C 109.5 . .
C21 C23 H23A 109.5 . .
C21 C23 H23B 109.5 . .
C21 C23 H23C 109.5 . .
H23A C23 H23B 109.5 . .
H23A C23 H23C 109.5 . .
H23B C23 H23C 109.5 . .
C12A O1A Gd1 133.5(2) . .
C13A O2A Gd1 134.2(2) . .
N3A N2A C17A 119.3(3) . .
C15A N2A N3A 112.6(3) . .
C15A N2A C17A 128.1(3) . .
C16A N3A N2A 104.4(3) . .
N5A N4A C22A 119.7(3) . .
C20A N4A N5A 112.3(3) . .
C20A N4A C22A 127.9(4) . .
C21A N5A N4A 105.1(3) . .
C12A C11A H11A 117.8 . .
C13A C11A H11A 117.8 . .
C13A C11A C12A 124.3(3) . .
O1A C12A C11A 124.3(3) . .
O1A C12A C14A 117.2(3) . .
C11A C12A C14A 118.5(3) . .
O2A C13A C11A 123.9(3) . .
O2A C13A C19A 116.7(3) . .
C11A C13A C19A 119.4(3) . .
C15A C14A C12A 126.7(3) . .
C15A C14A C16A 104.3(3) . .
C16A C14A C12A 129.0(3) . .
N2A C15A C14A 107.3(3) . .
N2A C15A H15A 126.4 . .
C14A C15A H15A 126.4 . .
N3A C16A C14A 111.4(3) . .
N3A C16A C18A 119.2(3) . .
C14A C16A C18A 129.3(3) . .
N2A C17A H17D 109.5 . .
N2A C17A H17E 109.5 . .
N2A C17A H17F 109.5 . .
H17D C17A H17E 109.5 . .
H17D C17A H17F 109.5 . .
H17E C17A H17F 109.5 . .
C16A C18A H18D 109.5 . .
C16A C18A H18E 109.5 . .
C16A C18A H18F 109.5 . .
H18D C18A H18E 109.5 . .
H18D C18A H18F 109.5 . .
H18E C18A H18F 109.5 . .
C20A C19A C13A 128.0(3) . .
C20A C19A C21A 104.5(3) . .
C21A C19A C13A 127.4(3) . .
N4A C20A C19A 107.3(3) . .
N4A C20A H20A 126.4 . .
C19A C20A H20A 126.4 . .
N5A C21A C19A 110.8(3) . .
N5A C21A C23A 119.6(3) . .
C19A C21A C23A 129.5(3) . .
N4A C22A H22D 109.5 . .
N4A C22A H22E 109.5 . .
N4A C22A H22F 109.5 . .
H22D C22A H22E 109.5 . .
H22D C22A H22F 109.5 . .
H22E C22A H22F 109.5 . .
C21A C23A H23D 109.5 . .
C21A C23A H23E 109.5 . .
C21A C23A H23F 109.5 . .
H23D C23A H23E 109.5 . .
H23D C23A H23F 109.5 . .
H23E C23A H23F 109.5 . .
C12B O1B Gd1 130.7(2) . .
C13B O2B Gd1 134.6(2) . .
N3B N2B C17B 119.9(3) . .
C15B N2B N3B 112.4(3) . .
C15B N2B C17B 127.7(3) . .
C16B N3B N2B 105.2(3) . .
N5B N4B C22B 119.5(3) . .
C20B N4B N5B 112.0(3) . .
C20B N4B C22B 128.4(3) . .
C21B N5B N4B 105.1(3) . .
C12B C11B H11B 117.7 . .
C12B C11B C13B 124.7(3) . .
C13B C11B H11B 117.7 . .
O1B C12B C11B 125.1(3) . .
O1B C12B C14B 118.3(3) . .
C11B C12B C14B 116.5(3) . .
O2B C13B C11B 124.4(3) . .
O2B C13B C19B 117.0(3) . .
C11B C13B C19B 118.6(3) . .
C15B C14B C12B 126.9(3) . .
C15B C14B C16B 104.5(3) . .
C16B C14B C12B 128.6(3) . .
N2B C15B C14B 107.3(3) . .
N2B C15B H15B 126.4 . .
C14B C15B H15B 126.4 . .
N3B C16B C14B 110.8(3) . .
N3B C16B C18B 119.5(3) . .
C14B C16B C18B 129.5(3) . .
N2B C17B H17G 109.5 . .
N2B C17B H17H 109.5 . .
N2B C17B H17I 109.5 . .
H17G C17B H17H 109.5 . .
H17G C17B H17I 109.5 . .
H17H C17B H17I 109.5 . .
C16B C18B H18G 109.5 . .
C16B C18B H18H 109.5 . .
C16B C18B H18I 109.5 . .
H18G C18B H18H 109.5 . .
H18G C18B H18I 109.5 . .
H18H C18B H18I 109.5 . .
C20B C19B C13B 128.4(3) . .
C20B C19B C21B 104.0(3) . .
C21B C19B C13B 127.6(3) . .
N4B C20B C19B 107.9(3) . .
N4B C20B H20B 126.0 . .
C19B C20B H20B 126.0 . .
N5B C21B C19B 111.0(3) . .
N5B C21B C23B 119.7(3) . .
C19B C21B C23B 129.3(3) . .
N4B C22B H22G 109.5 . .
N4B C22B H22H 109.5 . .
N4B C22B H22I 109.5 . .
H22G C22B H22H 109.5 . .
H22G C22B H22I 109.5 . .
H22H C22B H22I 109.5 . .
C21B C23B H23G 109.5 . .
C21B C23B H23H 109.5 . .
C21B C23B H23I 109.5 . .
H23G C23B H23H 109.5 . .
H23G C23B H23I 109.5 . .
H23H C23B H23I 109.5 . .
C2S C1S H1S 119.5 . .
C6S C1S H1S 119.5 . .
C6S C1S C2S 120.9(6) . .
C1S C2S H2S 120.4 . .
C1S C2S C3S 119.2(6) . .
C3S C2S H2S 120.4 . .
C2S C3S H3S 120.4 . .
C4S C3S C2S 119.3(6) . .
C4S C3S H3S 120.4 . .
C3S C4S H4S 120.1 . .
C5S C4S C3S 119.8(6) . .
C5S C4S H4S 120.1 . .
C4S C5S H5S 119.4 . .
C4S C5S C6S 121.2(6) . .
C6S C5S H5S 119.4 . .
C1S C6S C5S 119.6(7) . .
C1S C6S H6S 120.2 . .
C5S C6S H6S 120.2 . .
C8S C7S H7S 120.5 . .
C8S C7S C12S 118.9(8) . .
C12S C7S H7S 120.5 . .
C7S C8S H8S 119.2 . .
C7S C8S C9S 121.5(7) . .
C9S C8S H8S 119.2 . .
C8S C9S H9S 119.9 . .
C8S C9S C10S 120.2(7) . .
C10S C9S H9S 119.9 . .
C9S C10S H10S 121.3 . .
C11S C10S C9S 117.4(8) . .
C11S C10S H10S 121.3 . .
C10S C11S H11S 119.3 . .
C12S C11S C10S 121.4(7) . .
C12S C11S H11S 119.3 . .
C7S C12S H12S 119.8 . .
C11S C12S C7S 120.5(7) . .
C11S C12S H12S 119.8 . .

loop_
_geom_bond_atom_site_label_1
_geom_bond_atom_site_label_2
_geom_bond_distance
_geom_bond_site_symmetry_2
Gd1 N1 2.578(3) .
Gd1 N10 2.644(3) .
Gd1 O1 2.367(2) .
Gd1 O2 2.359(2) .
Gd1 O1A 2.363(2) .
Gd1 O2A 2.308(2) .
Gd1 O1B 2.418(2) .
Gd1 O2B 2.338(2) .
N1 C2 1.322(4) .
N1 C4B 1.366(4) .
C2 H2 0.9500 .
C2 C3 1.401(5) .
C3 H3 0.9500 .
C3 C4 1.368(5) .
C4B C4A 1.408(4) .
C4B C6B 1.441(4) .
C4 H4 0.9500 .
C4 C4A 1.399(5) .
C4A C5 1.428(5) .
C5 H5 0.9500 .
C5 C6 1.339(5) .
C6B C6A 1.409(4) .
C6B N10 1.362(4) .
C6A C6 1.441(5) .
C6A C7 1.397(5) .
C6 H6 0.9500 .
C7 H7 0.9500 .
C7 C8 1.371(5) .
C8 H8 0.9500 .
C8 C9 1.396(4) .
C9 H9 0.9500 .
C9 N10 1.323(4) .
O1 C12 1.267(4) .
O2 C13 1.274(4) .
N2 N3 1.361(4) .
N2 C15 1.326(4) .
N2 C17 1.457(4) .
N3 C16 1.331(4) .
N4 N5 1.361(4) .
N4 C20 1.338(4) .
N4 C22 1.455(4) .
N5 C21 1.332(4) .
C11 H11 0.9500 .
C11 C12 1.401(4) .
C11 C13 1.393(5) .
C12 C14 1.471(4) .
C13 C19 1.483(4) .
C14 C15 1.392(5) .
C14 C16 1.412(4) .
C15 H15 0.9500 .
C16 C18 1.495(5) .
C17 H17A 0.9800 .
C17 H17B 0.9800 .
C17 H17C 0.9800 .
C18 H18A 0.9800 .
C18 H18B 0.9800 .
C18 H18C 0.9800 .
C19 C20 1.382(5) .
C19 C21 1.416(4) .
C20 H20 0.9500 .
C21 C23 1.492(5) .
C22 H22A 0.9800 .
C22 H22B 0.9800 .
C22 H22C 0.9800 .
C23 H23A 0.9800 .
C23 H23B 0.9800 .
C23 H23C 0.9800 .
O1A C12A 1.278(4) .
O2A C13A 1.270(4) .
N2A N3A 1.364(4) .
N2A C15A 1.338(4) .
N2A C17A 1.459(4) .
N3A C16A 1.334(4) .
N4A N5A 1.360(4) .
N4A C20A 1.332(4) .
N4A C22A 1.459(5) .
N5A C21A 1.335(5) .
C11A H11A 0.9500 .
C11A C12A 1.405(4) .
C11A C13A 1.402(4) .
C12A C14A 1.480(4) .
C13A C19A 1.475(4) .
C14A C15A 1.385(5) .
C14A C16A 1.417(4) .
C15A H15A 0.9500 .
C16A C18A 1.498(5) .
C17A H17D 0.9800 .
C17A H17E 0.9800 .
C17A H17F 0.9800 .
C18A H18D 0.9800 .
C18A H18E 0.9800 .
C18A H18F 0.9800 .
C19A C20A 1.386(5) .
C19A C21A 1.413(5) .
C20A H20A 0.9500 .
C21A C23A 1.496(5) .
C22A H22D 0.9800 .
C22A H22E 0.9800 .
C22A H22F 0.9800 .
C23A H23D 0.9800 .
C23A H23E 0.9800 .
C23A H23F 0.9800 .
O1B C12B 1.269(4) .
O2B C13B 1.272(4) .
N2B N3B 1.360(4) .
N2B C15B 1.341(4) .
N2B C17B 1.460(4) .
N3B C16B 1.341(4) .
N4B N5B 1.360(4) .
N4B C20B 1.335(4) .
N4B C22B 1.453(4) .
N5B C21B 1.336(4) .
C11B H11B 0.9500 .
C11B C12B 1.399(4) .
C11B C13B 1.403(4) .
C12B C14B 1.485(4) .
C13B C19B 1.470(4) .
C14B C15B 1.391(5) .
C14B C16B 1.419(4) .
C15B H15B 0.9500 .
C16B C18B 1.484(5) .
C17B H17G 0.9800 .
C17B H17H 0.9800 .
C17B H17I 0.9800 .
C18B H18G 0.9800 .
C18B H18H 0.9800 .
C18B H18I 0.9800 .
C19B C20B 1.384(5) .
C19B C21B 1.420(5) .
C20B H20B 0.9500 .
C21B C23B 1.488(5) .
C22B H22G 0.9800 .
C22B H22H 0.9800 .
C22B H22I 0.9800 .
C23B H23G 0.9800 .
C23B H23H 0.9800 .
C23B H23I 0.9800 .
C1S H1S 0.9500 .
C1S C2S 1.360(9) .
C1S C6S 1.354(8) .
C2S H2S 0.9500 .
C2S C3S 1.402(9) .
C3S H3S 0.9500 .
C3S C4S 1.367(8) .
C4S H4S 0.9500 .
C4S C5S 1.355(8) .
C5S H5S 0.9500 .
C5S C6S 1.362(7) .
C6S H6S 0.9500 .
C7S H7S 0.9500 .
C7S C8S 1.351(9) .
C7S C12S 1.393(8) .
C8S H8S 0.9500 .
C8S C9S 1.377(10) .
C9S H9S 0.9500 .
C9S C10S 1.411(9) .
C10S H10S 0.9500 .
C10S C11S 1.381(8) .
C11S H11S 0.9500 .
C11S C12S 1.366(9) .
C12S H12S 0.9500 .

loop_
_geom_torsion_atom_site_label_1
_geom_torsion_atom_site_label_2
_geom_torsion_atom_site_label_3
_geom_torsion_atom_site_label_4
_geom_torsion
_geom_torsion_site_symmetry_1
_geom_torsion_site_symmetry_2
_geom_torsion_site_symmetry_3
_geom_torsion_site_symmetry_4
Gd1 N1 C2 C3 176.3(3) . . . .
Gd1 N1 C4B C4A -175.3(2) . . . .
Gd1 N1 C4B C6B 6.9(4) . . . .
Gd1 O1 C12 C11 5.9(5) . . . .
Gd1 O1 C12 C14 -175.3(2) . . . .
Gd1 O2 C13 C11 -12.7(5) . . . .
Gd1 O2 C13 C19 170.5(2) . . . .
Gd1 O1A C12A C11A 10.0(5) . . . .
Gd1 O1A C12A C14A -171.6(2) . . . .
Gd1 O2A C13A C11A -25.6(5) . . . .
Gd1 O2A C13A C19A 156.5(2) . . . .
Gd1 O1B C12B C11B 22.2(5) . . . .
Gd1 O1B C12B C14B -160.9(2) . . . .
Gd1 O2B C13B C11B -14.6(5) . . . .
Gd1 O2B C13B C19B 168.9(2) . . . .
N1 C2 C3 C4 -0.9(5) . . . .
N1 C4B C4A C4 -0.8(5) . . . .
N1 C4B C4A C5 -179.0(3) . . . .
N1 C4B C6B C6A 176.0(3) . . . .
N1 C4B C6B N10 -3.5(4) . . . .
C2 N1 C4B C4A 1.6(5) . . . .
C2 N1 C4B C6B -176.2(3) . . . .
C2 C3 C4 C4A 1.6(5) . . . .
C3 C4 C4A C4B -0.8(5) . . . .
C3 C4 C4A C5 177.2(3) . . . .
C4B N1 C2 C3 -0.7(5) . . . .
C4B C4A C5 C6 2.9(5) . . . .
C4B C6B C6A C6 3.3(5) . . . .
C4B C6B C6A C7 -177.0(3) . . . .
C4B C6B N10 Gd1 -1.3(4) . . . .
C4B C6B N10 C9 177.9(3) . . . .
C4 C4A C5 C6 -175.1(3) . . . .
C4A C4B C6B C6A -1.8(5) . . . .
C4A C4B C6B N10 178.7(3) . . . .
C4A C5 C6 C6A -1.4(5) . . . .
C6B C4B C4A C4 176.9(3) . . . .
C6B C4B C4A C5 -1.2(5) . . . .
C6B C6A C6 C5 -1.7(5) . . . .
C6B C6A C7 C8 -1.1(5) . . . .
C6A C6B N10 Gd1 179.2(2) . . . .
C6A C6B N10 C9 -1.5(5) . . . .
C6A C7 C8 C9 -0.8(5) . . . .
C6 C6A C7 C8 178.5(3) . . . .
C7 C6A C6 C5 178.6(3) . . . .
C7 C8 C9 N10 1.8(5) . . . .
C8 C9 N10 Gd1 178.6(2) . . . .
C8 C9 N10 C6B -0.6(5) . . . .
N10 C6B C6A C6 -177.2(3) . . . .
N10 C6B C6A C7 2.4(5) . . . .
O1 C12 C14 C15 173.2(3) . . . .
O1 C12 C14 C16 -10.3(5) . . . .
O2 C13 C19 C20 -169.3(3) . . . .
O2 C13 C19 C21 15.2(5) . . . .
N2 N3 C16 C14 0.3(4) . . . .
N2 N3 C16 C18 -178.3(3) . . . .
N3 N2 C15 C14 -0.2(4) . . . .
N4 N5 C21 C19 0.9(4) . . . .
N4 N5 C21 C23 -179.1(3) . . . .
N5 N4 C20 C19 0.8(4) . . . .
C11 C12 C14 C15 -7.9(5) . . . .
C11 C12 C14 C16 168.6(3) . . . .
C11 C13 C19 C20 13.6(5) . . . .
C11 C13 C19 C21 -161.9(3) . . . .
C12 C11 C13 O2 -3.5(6) . . . .
C12 C11 C13 C19 173.4(3) . . . .
C12 C14 C15 N2 177.5(3) . . . .
C12 C14 C16 N3 -177.5(3) . . . .
C12 C14 C16 C18 0.9(6) . . . .
C13 C11 C12 O1 6.9(6) . . . .
C13 C11 C12 C14 -172.0(3) . . . .
C13 C19 C20 N4 -176.5(3) . . . .
C13 C19 C21 N5 175.8(3) . . . .
C13 C19 C21 C23 -4.1(6) . . . .
C15 N2 N3 C16 -0.1(4) . . . .
C15 C14 C16 N3 -0.4(4) . . . .
C15 C14 C16 C18 178.0(4) . . . .
C16 C14 C15 N2 0.3(4) . . . .
C17 N2 N3 C16 -179.7(3) . . . .
C17 N2 C15 C14 179.5(4) . . . .
C20 N4 N5 C21 -1.1(4) . . . .
C20 C19 C21 N5 -0.5(4) . . . .
C20 C19 C21 C23 179.5(4) . . . .
C21 C19 C20 N4 -0.2(4) . . . .
C22 N4 N5 C21 -179.4(3) . . . .
C22 N4 C20 C19 178.9(3) . . . .
O1A C12A C14A C15A 162.8(3) . . . .
O1A C12A C14A C16A -20.1(5) . . . .
O2A C13A C19A C20A -176.8(3) . . . .
O2A C13A C19A C21A 1.5(5) . . . .
N2A N3A C16A C14A -0.6(4) . . . .
N2A N3A C16A C18A -178.9(3) . . . .
N3A N2A C15A C14A -0.7(4) . . . .
N4A N5A C21A C19A 0.5(4) . . . .
N4A N5A C21A C23A 176.9(3) . . . .
N5A N4A C20A C19A 0.5(4) . . . .
C11A C12A C14A C15A -18.7(5) . . . .
C11A C12A C14A C16A 158.4(3) . . . .
C11A C13A C19A C20A 5.2(5) . . . .
C11A C13A C19A C21A -176.5(3) . . . .
C12A C11A C13A O2A -1.7(6) . . . .
C12A C11A C13A C19A 176.1(3) . . . .
C12A C14A C15A N2A 177.9(3) . . . .
C12A C14A C16A N3A -177.3(3) . . . .
C12A C14A C16A C18A 0.7(6) . . . .
C13A C11A C12A O1A 8.9(6) . . . .
C13A C11A C12A C14A -169.5(3) . . . .
C13A C19A C20A N4A 178.4(3) . . . .
C13A C19A C21A N5A -178.8(3) . . . .
C13A C19A C21A C23A 5.3(6) . . . .
C15A N2A N3A C16A 0.8(4) . . . .
C15A C14A C16A N3A 0.2(4) . . . .
C15A C14A C16A C18A 178.3(3) . . . .
C16A C14A C15A N2A 0.3(4) . . . .
C17A N2A N3A C16A -177.8(3) . . . .
C17A N2A C15A C14A 177.8(3) . . . .
C20A N4A N5A C21A -0.6(4) . . . .
C20A C19A C21A N5A -0.2(4) . . . .
C20A C19A C21A C23A -176.1(4) . . . .
C21A C19A C20A N4A -0.2(4) . . . .
C22A N4A N5A C21A -178.3(3) . . . .
C22A N4A C20A C19A 178.0(4) . . . .
O1B C12B C14B C15B 152.6(3) . . . .
O1B C12B C14B C16B -29.2(5) . . . .
O2B C13B C19B C20B 170.5(3) . . . .
O2B C13B C19B C21B -10.5(5) . . . .
N2B N3B C16B C14B -1.0(4) . . . .
N2B N3B C16B C18B -176.9(3) . . . .
N3B N2B C15B C14B -0.5(4) . . . .
N4B N5B C21B C19B -0.5(4) . . . .
N4B N5B C21B C23B 180.0(3) . . . .
N5B N4B C20B C19B -0.4(4) . . . .
C11B C12B C14B C15B -30.2(5) . . . .
C11B C12B C14B C16B 148.0(3) . . . .
C11B C13B C19B C20B -6.2(5) . . . .
C11B C13B C19B C21B 172.8(3) . . . .
C12B C11B C13B O2B -9.8(5) . . . .
C12B C11B C13B C19B 166.7(3) . . . .
C12B C14B C15B N2B 178.4(3) . . . .
C12B C14B C16B N3B -177.7(3) . . . .
C12B C14B C16B C18B -2.4(6) . . . .
C13B C11B C12B O1B 5.0(6) . . . .
C13B C11B C12B C14B -172.0(3) . . . .
C13B C19B C20B N4B 179.2(3) . . . .
C13B C19B C21B N5B -178.9(3) . . . .
C13B C19B C21B C23B 0.6(6) . . . .
C15B N2B N3B C16B 0.9(4) . . . .
C15B C14B C16B N3B 0.8(4) . . . .
C15B C14B C16B C18B 176.1(3) . . . .
C16B C14B C15B N2B -0.2(4) . . . .
C17B N2B N3B C16B 177.9(3) . . . .
C17B N2B C15B C14B -177.1(3) . . . .
C20B N4B N5B C21B 0.6(4) . . . .
C20B C19B C21B N5B 0.3(4) . . . .
C20B C19B C21B C23B 179.8(4) . . . .
C21B C19B C20B N4B 0.1(4) . . . .
C22B N4B N5B C21B 179.3(3) . . . .
C22B N4B C20B C19B -178.9(3) . . . .
C1S C2S C3S C4S 0.0(9) . . . .
C2S C1S C6S C5S -2.0(9) . . . .
C2S C3S C4S C5S -0.5(8) . . . .
C3S C4S C5S C6S -0.2(8) . . . .
C4S C5S C6S C1S 1.4(9) . . . .
C6S C1S C2S C3S 1.3(10) . . . .
C7S C8S C9S C10S -0.9(12) . . . .
C8S C7S C12S C11S -0.7(9) . . . .
C8S C9S C10S C11S 0.6(10) . . . .
C9S C10S C11S C12S -0.4(8) . . . .
C10S C11S C12S C7S 0.4(9) . . . .
C12S C7S C8S C9S 0.9(11) . . . .
